data_7021188
loop_
_publ_author_name
'Sluijter, Soraya N.'
'Warsink, Stefan'
'Lutz, Martin'
'Elsevier, Cornelis J.'

_publ_section_title
;
 Synthesis of palladium(0) and -(ii) complexes with chelating
 bis(N-heterocyclic carbene) ligands and their application in
 semihydrogenation.
;
_journal_issue 20
_journal_name_full 'Dalton transactions (Cambridge, England : 2003)'
_journal_page_first 7365
_journal_page_last 7372
_journal_paper_doi 10.1039/c3dt32835j
_journal_volume 42
_journal_year 2013
_chemical_formula_moiety 'C29 H30 N4 O3 Pd, 0.5(C H2 Cl2)'
_chemical_formula_sum 'C29.5 H31 Cl N4 O3 Pd'
_chemical_formula_weight 631.43
_chemical_name_systematic
;
?
;
_space_group_IT_number 2
_symmetry_cell_setting triclinic
_symmetry_space_group_name_Hall '-P 1'
_symmetry_space_group_name_H-M 'P -1'
_atom_sites_solution_hydrogens difmap
_atom_sites_solution_primary direct
_atom_sites_solution_secondary difmap
_audit_creation_method SHELXL-97
_cell_angle_alpha 101.2168(17)
_cell_angle_beta 99.4456(17)
_cell_angle_gamma 106.8020(17)
_cell_formula_units_Z 2
_cell_length_a 11.0535(6)
_cell_length_b 11.5821(7)
_cell_length_c 11.9965(6)
_cell_measurement_reflns_used 9910
_cell_measurement_temperature 150(2)
_cell_measurement_theta_max 27.51
_cell_measurement_theta_min 2.24
_cell_volume 1401.91(14)
_computing_cell_refinement 'SAINT V7.68A'
_computing_data_collection Apex2
_computing_data_reduction 'SAINT V7.68A, SADABS-2008/1'
_computing_structure_refinement 'SHELXL-97 (Sheldrick, 2008)'
_computing_structure_solution 'SHELXS-97 (Sheldrick, 2008)'
_diffrn_ambient_temperature 150(2)
_diffrn_measured_fraction_theta_full 0.984
_diffrn_measured_fraction_theta_max 0.984
_diffrn_measurement_device_type 'Bruker Kappa ApexII'
_diffrn_measurement_method '\f and \w scans'
_diffrn_radiation_monochromator graphite
_diffrn_radiation_source 'fine-focus sealed tube'
_diffrn_radiation_type MoK\a
_diffrn_radiation_wavelength 0.71073
_diffrn_reflns_av_R_equivalents 0.0319
_diffrn_reflns_av_sigmaI/netI 0.0307
_diffrn_reflns_limit_h_max 14
_diffrn_reflns_limit_h_min -14
_diffrn_reflns_limit_k_max 15
_diffrn_reflns_limit_k_min -15
_diffrn_reflns_limit_l_max 15
_diffrn_reflns_limit_l_min -14
_diffrn_reflns_number 28028
_diffrn_reflns_theta_full 27.52
_diffrn_reflns_theta_max 27.52
_diffrn_reflns_theta_min 1.78
_exptl_absorpt_coefficient_mu 0.795
_exptl_absorpt_correction_T_max 0.7456
_exptl_absorpt_correction_T_min 0.6494
_exptl_absorpt_correction_type multi-scan
_exptl_absorpt_process_details SADABS-2008/1
_exptl_crystal_colour colourless
_exptl_crystal_density_diffrn 1.496
_exptl_crystal_density_method 'not measured'
_exptl_crystal_description needle
_exptl_crystal_F_000 646
_exptl_crystal_size_max 0.29
_exptl_crystal_size_mid 0.07
_exptl_crystal_size_min 0.07
_refine_diff_density_max 0.898
_refine_diff_density_min -1.266
_refine_diff_density_rms 0.089
_refine_ls_extinction_method none
_refine_ls_goodness_of_fit_ref 1.048
_refine_ls_hydrogen_treatment mixed
_refine_ls_matrix_type full
_refine_ls_number_parameters 366
_refine_ls_number_reflns 6357
_refine_ls_number_restraints 0
_refine_ls_restrained_S_all 1.048
_refine_ls_R_factor_all 0.0394
_refine_ls_R_factor_gt 0.0315
_refine_ls_shift/su_max 0.006
_refine_ls_shift/su_mean 0.000
_refine_ls_structure_factor_coef Fsqd
_refine_ls_weighting_details 'calc w=1/[\s^2^(Fo^2^)+(0.0477P)^2^+1.1514P] where P=(Fo^2^+2Fc^2^)/3'
_refine_ls_weighting_scheme calc
_refine_ls_wR_factor_gt 0.0804
_refine_ls_wR_factor_ref 0.0845
_reflns_number_gt 5611
_reflns_number_total 6357
_reflns_threshold_expression I>2\s(I)
_cod_data_source_file c3dt32835j.txt
_cod_data_source_block l0231a
_cod_original_cell_volume 1401.91(13)
_cod_original_formula_sum 'C29.50 H31 Cl N4 O3 Pd'
_cod_database_code 7021188

loop_
_symmetry_equiv_pos_as_xyz
'x, y, z'
'-x, -y, -z'

loop_
_atom_site_label
_atom_site_type_symbol
_atom_site_fract_x
_atom_site_fract_y
_atom_site_fract_z
_atom_site_U_iso_or_equiv
_atom_site_adp_type
_atom_site_occupancy
_atom_site_symmetry_multiplicity
_atom_site_calc_flag
_atom_site_refinement_flags
Pd1 Pd 0.391171(16) 0.341336(16) 0.772802(16) 0.01562(7) Uani 1 1 d .
O1 O 0.48234(19) 0.59082(17) 0.61319(17) 0.0275(4) Uani 1 1 d .
O2 O 0.62894(16) 0.51524(17) 0.69795(16) 0.0231(4) Uani 1 1 d .
O3 O 0.73875(18) 0.3921(2) 0.75126(18) 0.0325(5) Uani 1 1 d .
N1 N 0.12692(19) 0.38839(19) 0.75459(18) 0.0193(4) Uani 1 1 d .
N2 N 0.21862(19) 0.40347(19) 0.92999(18) 0.0180(4) Uani 1 1 d .
N3 N 0.36856(19) 0.31215(19) 1.01530(18) 0.0183(4) Uani 1 1 d .
N4 N 0.45507(19) 0.18237(19) 0.94162(18) 0.0185(4) Uani 1 1 d .
C1 C 0.0665(3) 0.2938(3) 0.2594(2) 0.0330(6) Uani 1 1 d .
H1A H 0.0820 0.3720 0.2353 0.049 Uiso 1 1 calc R
H1B H -0.0211 0.2368 0.2187 0.049 Uiso 1 1 calc R
H1C H 0.1309 0.2553 0.2395 0.049 Uiso 1 1 calc R
C2 C 0.0782(2) 0.3206(3) 0.3895(2) 0.0242(5) Uani 1 1 d .
C3 C 0.1330(2) 0.4418(2) 0.4606(2) 0.0237(5) Uani 1 1 d .
H3 H 0.1611 0.5087 0.4257 0.028 Uiso 1 1 calc R
C4 C 0.1480(2) 0.4676(2) 0.5812(2) 0.0218(5) Uani 1 1 d .
C5 C 0.2104(3) 0.5987(2) 0.6571(3) 0.0291(6) Uani 1 1 d .
H5A H 0.1569 0.6155 0.7118 0.044 Uiso 1 1 calc R
H5B H 0.2177 0.6576 0.6080 0.044 Uiso 1 1 calc R
H5C H 0.2972 0.6085 0.7012 0.044 Uiso 1 1 calc R
C6 C 0.1037(2) 0.3670(2) 0.6289(2) 0.0202(5) Uani 1 1 d .
C7 C 0.0452(2) 0.2450(2) 0.5609(2) 0.0241(5) Uani 1 1 d .
C8 C -0.0039(3) 0.1394(3) 0.6165(3) 0.0374(7) Uani 1 1 d .
H8A H -0.0485 0.0616 0.5553 0.056 Uiso 1 1 calc R
H8B H -0.0647 0.1578 0.6625 0.056 Uiso 1 1 calc R
H8C H 0.0697 0.1303 0.6677 0.056 Uiso 1 1 calc R
C9 C 0.0338(2) 0.2238(2) 0.4410(2) 0.0245(5) Uani 1 1 d .
H9 H -0.0053 0.1410 0.3930 0.029 Uiso 1 1 calc R
C10 C 0.0379(2) 0.4017(2) 0.8213(2) 0.0241(5) Uani 1 1 d .
H10 H -0.0470 0.4035 0.7940 0.029 Uiso 1 1 calc R
C11 C 0.0956(2) 0.4114(2) 0.9325(2) 0.0215(5) Uani 1 1 d .
H11 H 0.0597 0.4215 0.9990 0.026 Uiso 1 1 calc R
C12 C 0.2392(2) 0.3888(2) 0.8209(2) 0.0180(5) Uani 1 1 d .
C13 C 0.3160(2) 0.4144(2) 1.0325(2) 0.0198(5) Uani 1 1 d .
H13A H 0.2765 0.4145 1.1008 0.024 Uiso 1 1 calc R
H13B H 0.3875 0.4947 1.0493 0.024 Uiso 1 1 calc R
C14 C 0.3896(3) 0.2470(2) 1.0983(2) 0.0239(5) Uani 1 1 d .
H14 H 0.3698 0.2580 1.1729 0.029 Uiso 1 1 calc R
C15 C 0.4436(3) 0.1654(2) 1.0512(2) 0.0249(5) Uani 1 1 d .
H15 H 0.4693 0.1068 1.0864 0.030 Uiso 1 1 calc R
C16 C 0.4104(2) 0.2749(2) 0.9184(2) 0.0181(5) Uani 1 1 d .
C17 C 0.5118(2) 0.1143(2) 0.8639(2) 0.0192(5) Uani 1 1 d .
C18 C 0.6471(2) 0.1494(2) 0.8843(2) 0.0215(5) Uani 1 1 d .
C19 C 0.7343(3) 0.2581(3) 0.9835(3) 0.0347(7) Uani 1 1 d .
H19A H 0.8253 0.2696 0.9819 0.052 Uiso 1 1 calc R
H19B H 0.7191 0.2415 1.0580 0.052 Uiso 1 1 calc R
H19C H 0.7150 0.3339 0.9751 0.052 Uiso 1 1 calc R
C20 C 0.6993(3) 0.0816(2) 0.8094(2) 0.0255(5) Uani 1 1 d .
H20 H 0.7911 0.1045 0.8219 0.031 Uiso 1 1 calc R
C21 C 0.6224(3) -0.0188(2) 0.7165(2) 0.0257(5) Uani 1 1 d .
C22 C 0.6817(3) -0.0929(3) 0.6379(3) 0.0379(7) Uani 1 1 d .
H22A H 0.6817 -0.0654 0.5656 0.057 Uiso 1 1 calc R
H22B H 0.6308 -0.1818 0.6191 0.057 Uiso 1 1 calc R
H22C H 0.7713 -0.0796 0.6778 0.057 Uiso 1 1 calc R
C23 C 0.4880(3) -0.0498(2) 0.6985(2) 0.0262(6) Uani 1 1 d .
H23 H 0.4339 -0.1176 0.6349 0.031 Uiso 1 1 calc R
C24 C 0.4307(2) 0.0155(2) 0.7707(2) 0.0241(5) Uani 1 1 d .
C25 C 0.2846(3) -0.0199(3) 0.7498(3) 0.0430(8) Uani 1 1 d .
H25A H 0.2578 -0.0345 0.8211 0.064 Uiso 1 1 calc R
H25B H 0.2437 -0.0961 0.6861 0.064 Uiso 1 1 calc R
H25C H 0.2576 0.0479 0.7285 0.064 Uiso 1 1 calc R
C26 C 0.4237(2) 0.3701(2) 0.6115(2) 0.0194(5) Uani 1 1 d .
H26 H 0.350(3) 0.337(2) 0.544(2) 0.013(6) Uiso 1 1 d .
C27 C 0.5075(2) 0.3059(2) 0.6561(2) 0.0206(5) Uani 1 1 d .
H27 H 0.498(3) 0.224(3) 0.627(3) 0.029(8) Uiso 1 1 d .
C28 C 0.6349(2) 0.3979(2) 0.7056(2) 0.0231(5) Uani 1 1 d .
C29 C 0.5029(2) 0.5004(2) 0.6351(2) 0.0204(5) Uani 1 1 d .
Cl1 Cl 0.05163(11) 0.08932(13) -0.06557(13) 0.0795(4) Uani 1 1 d .
C30 C 0.0833(7) 0.0023(7) 0.0184(8) 0.0520(19) Uani 0.50 1 d P
H30A H 0.1505 0.0568 0.0889 0.062 Uiso 0.50 1 calc PR
H30B H 0.1216 -0.0554 -0.0233 0.062 Uiso 0.50 1 calc PR

loop_
_atom_site_aniso_label
_atom_site_aniso_U_11
_atom_site_aniso_U_22
_atom_site_aniso_U_33
_atom_site_aniso_U_23
_atom_site_aniso_U_13
_atom_site_aniso_U_12
Pd1 0.01439(9) 0.01834(10) 0.01702(11) 0.00800(7) 0.00490(6) 0.00677(7)
O1 0.0354(10) 0.0269(10) 0.0273(10) 0.0137(8) 0.0130(8) 0.0135(8)
O2 0.0195(8) 0.0265(9) 0.0229(10) 0.0094(8) 0.0062(7) 0.0044(7)
O3 0.0190(9) 0.0461(12) 0.0375(12) 0.0161(10) 0.0072(8) 0.0143(8)
N1 0.0177(9) 0.0220(10) 0.0195(11) 0.0062(9) 0.0039(8) 0.0081(8)
N2 0.0169(9) 0.0207(10) 0.0193(11) 0.0067(8) 0.0061(8) 0.0084(8)
N3 0.0196(9) 0.0189(10) 0.0190(11) 0.0082(8) 0.0048(8) 0.0077(8)
N4 0.0213(10) 0.0180(9) 0.0202(11) 0.0091(8) 0.0063(8) 0.0091(8)
C1 0.0303(14) 0.0451(17) 0.0230(15) 0.0106(13) 0.0065(11) 0.0106(13)
C2 0.0170(11) 0.0340(14) 0.0228(14) 0.0090(11) 0.0035(10) 0.0097(10)
C3 0.0211(12) 0.0282(13) 0.0271(14) 0.0155(11) 0.0068(10) 0.0098(10)
C4 0.0159(11) 0.0234(12) 0.0290(14) 0.0085(11) 0.0047(10) 0.0098(9)
C5 0.0292(13) 0.0240(13) 0.0336(16) 0.0079(12) 0.0074(11) 0.0078(11)
C6 0.0163(11) 0.0263(12) 0.0198(13) 0.0065(10) 0.0031(9) 0.0100(9)
C7 0.0204(11) 0.0241(12) 0.0285(14) 0.0103(11) 0.0044(10) 0.0066(10)
C8 0.0512(19) 0.0243(14) 0.0332(17) 0.0099(13) 0.0128(14) 0.0039(13)
C9 0.0198(11) 0.0248(13) 0.0249(14) 0.0040(11) 0.0018(10) 0.0048(10)
C10 0.0193(11) 0.0271(13) 0.0301(15) 0.0087(11) 0.0077(10) 0.0119(10)
C11 0.0214(12) 0.0223(12) 0.0245(14) 0.0058(10) 0.0093(10) 0.0105(10)
C12 0.0168(10) 0.0181(11) 0.0206(13) 0.0074(10) 0.0046(9) 0.0062(9)
C13 0.0214(11) 0.0207(11) 0.0177(12) 0.0047(10) 0.0030(9) 0.0089(9)
C14 0.0294(13) 0.0272(13) 0.0202(13) 0.0128(11) 0.0072(10) 0.0116(11)
C15 0.0307(13) 0.0276(13) 0.0233(14) 0.0155(11) 0.0071(11) 0.0135(11)
C16 0.0154(10) 0.0181(11) 0.0222(13) 0.0076(10) 0.0040(9) 0.0062(9)
C17 0.0211(11) 0.0178(11) 0.0221(13) 0.0092(10) 0.0052(9) 0.0087(9)
C18 0.0226(12) 0.0194(11) 0.0230(13) 0.0068(10) 0.0046(10) 0.0072(9)
C19 0.0267(14) 0.0322(15) 0.0364(17) -0.0032(13) 0.0024(12) 0.0071(12)
C20 0.0219(12) 0.0255(13) 0.0304(15) 0.0084(11) 0.0077(11) 0.0083(10)
C21 0.0339(14) 0.0217(12) 0.0256(14) 0.0093(11) 0.0124(11) 0.0102(11)
C22 0.0417(17) 0.0315(15) 0.0403(18) 0.0023(13) 0.0196(14) 0.0111(13)
C23 0.0302(13) 0.0204(12) 0.0226(14) 0.0034(10) 0.0026(11) 0.0037(10)
C24 0.0232(12) 0.0228(12) 0.0268(14) 0.0090(11) 0.0037(10) 0.0077(10)
C25 0.0222(14) 0.0390(17) 0.054(2) -0.0032(15) -0.0014(13) 0.0059(12)
C26 0.0211(11) 0.0236(12) 0.0150(12) 0.0059(10) 0.0063(9) 0.0079(10)
C27 0.0210(11) 0.0237(12) 0.0198(13) 0.0070(10) 0.0064(10) 0.0094(10)
C28 0.0242(12) 0.0305(13) 0.0199(13) 0.0104(11) 0.0114(10) 0.0108(10)
C29 0.0239(12) 0.0263(13) 0.0142(12) 0.0073(10) 0.0082(9) 0.0095(10)
Cl1 0.0504(6) 0.0845(8) 0.1055(10) 0.0475(8) 0.0175(6) 0.0106(6)
C30 0.041(4) 0.048(4) 0.078(6) 0.035(4) 0.018(4) 0.016(3)

loop_
_atom_type_symbol
_atom_type_description
_atom_type_scat_dispersion_real
_atom_type_scat_dispersion_imag
_atom_type_scat_source
C C 0.0033 0.0016 'International Tables Vol C Tables 4.2.6.8 and 6.1.1.4'
H H 0.0000 0.0000 'International Tables Vol C Tables 4.2.6.8 and 6.1.1.4'
Cl Cl 0.1484 0.1585 'International Tables Vol C Tables 4.2.6.8 and 6.1.1.4'
N N 0.0061 0.0033 'International Tables Vol C Tables 4.2.6.8 and 6.1.1.4'
O O 0.0106 0.0060 'International Tables Vol C Tables 4.2.6.8 and 6.1.1.4'
Pd Pd -0.9988 1.0072 'International Tables Vol C Tables 4.2.6.8 and 6.1.1.4'

loop_
_geom_angle_atom_site_label_1
_geom_angle_atom_site_label_2
_geom_angle_atom_site_label_3
_geom_angle
_geom_angle_site_symmetry_1
_geom_angle_site_symmetry_3
C16 Pd1 C12 87.50(9) . .
C16 Pd1 C26 156.73(10) . .
C12 Pd1 C26 115.26(9) . .
C16 Pd1 C27 116.64(10) . .
C12 Pd1 C27 154.87(10) . .
C26 Pd1 C27 40.18(9) . .
C28 O2 C29 108.80(19) . .
C12 N1 C10 111.6(2) . .
C12 N1 C6 122.3(2) . .
C10 N1 C6 125.9(2) . .
C12 N2 C11 112.0(2) . .
C12 N2 C13 123.4(2) . .
C11 N2 C13 124.5(2) . .
C16 N3 C14 112.2(2) . .
C16 N3 C13 123.4(2) . .
C14 N3 C13 124.3(2) . .
C16 N4 C15 111.4(2) . .
C16 N4 C17 124.0(2) . .
C15 N4 C17 124.5(2) . .
C2 C1 H1A 109.5 . .
C2 C1 H1B 109.5 . .
H1A C1 H1B 109.5 . .
C2 C1 H1C 109.5 . .
H1A C1 H1C 109.5 . .
H1B C1 H1C 109.5 . .
C9 C2 C3 118.6(2) . .
C9 C2 C1 120.3(3) . .
C3 C2 C1 121.2(2) . .
C2 C3 C4 121.9(2) . .
C2 C3 H3 119.1 . .
C4 C3 H3 119.1 . .
C3 C4 C6 117.4(2) . .
C3 C4 C5 121.2(2) . .
C6 C4 C5 121.4(2) . .
C4 C5 H5A 109.5 . .
C4 C5 H5B 109.5 . .
H5A C5 H5B 109.5 . .
C4 C5 H5C 109.5 . .
H5A C5 H5C 109.5 . .
H5B C5 H5C 109.5 . .
C7 C6 C4 122.7(2) . .
C7 C6 N1 118.1(2) . .
C4 C6 N1 119.1(2) . .
C9 C7 C6 117.8(2) . .
C9 C7 C8 121.5(2) . .
C6 C7 C8 120.7(3) . .
C7 C8 H8A 109.5 . .
C7 C8 H8B 109.5 . .
H8A C8 H8B 109.5 . .
C7 C8 H8C 109.5 . .
H8A C8 H8C 109.5 . .
H8B C8 H8C 109.5 . .
C7 C9 C2 121.7(2) . .
C7 C9 H9 119.1 . .
C2 C9 H9 119.1 . .
C11 C10 N1 106.6(2) . .
C11 C10 H10 126.7 . .
N1 C10 H10 126.7 . .
C10 C11 N2 106.1(2) . .
C10 C11 H11 127.0 . .
N2 C11 H11 127.0 . .
N2 C12 N1 103.7(2) . .
N2 C12 Pd1 124.67(17) . .
N1 C12 Pd1 130.44(19) . .
N2 C13 N3 111.5(2) . .
N2 C13 H13A 109.3 . .
N3 C13 H13A 109.3 . .
N2 C13 H13B 109.3 . .
N3 C13 H13B 109.3 . .
H13A C13 H13B 108.0 . .
C15 C14 N3 105.8(2) . .
C15 C14 H14 127.1 . .
N3 C14 H14 127.1 . .
C14 C15 N4 107.3(2) . .
C14 C15 H15 126.3 . .
N4 C15 H15 126.3 . .
N4 C16 N3 103.3(2) . .
N4 C16 Pd1 131.62(18) . .
N3 C16 Pd1 124.90(17) . .
C24 C17 C18 121.8(2) . .
C24 C17 N4 119.4(2) . .
C18 C17 N4 118.8(2) . .
C20 C18 C17 117.8(2) . .
C20 C18 C19 120.6(2) . .
C17 C18 C19 121.6(2) . .
C18 C19 H19A 109.5 . .
C18 C19 H19B 109.5 . .
H19A C19 H19B 109.5 . .
C18 C19 H19C 109.5 . .
H19A C19 H19C 109.5 . .
H19B C19 H19C 109.5 . .
C18 C20 C21 122.5(2) . .
C18 C20 H20 118.8 . .
C21 C20 H20 118.8 . .
C20 C21 C23 117.9(2) . .
C20 C21 C22 121.4(3) . .
C23 C21 C22 120.7(3) . .
C21 C22 H22A 109.5 . .
C21 C22 H22B 109.5 . .
H22A C22 H22B 109.5 . .
C21 C22 H22C 109.5 . .
H22A C22 H22C 109.5 . .
H22B C22 H22C 109.5 . .
C24 C23 C21 121.9(2) . .
C24 C23 H23 119.0 . .
C21 C23 H23 119.0 . .
C23 C24 C17 118.1(2) . .
C23 C24 C25 121.1(3) . .
C17 C24 C25 120.8(3) . .
C24 C25 H25A 109.5 . .
C24 C25 H25B 109.5 . .
H25A C25 H25B 109.5 . .
C24 C25 H25C 109.5 . .
H25A C25 H25C 109.5 . .
H25B C25 H25C 109.5 . .
C27 C26 C29 106.9(2) . .
C27 C26 Pd1 70.43(14) . .
C29 C26 Pd1 105.96(16) . .
C27 C26 H26 127.6(16) . .
C29 C26 H26 117.3(15) . .
Pd1 C26 H26 118.6(16) . .
C28 C27 C26 107.0(2) . .
C28 C27 Pd1 106.21(18) . .
C26 C27 Pd1 69.38(14) . .
C28 C27 H27 121(2) . .
C26 C27 H27 125(2) . .
Pd1 C27 H27 116(2) . .
O3 C28 O2 117.8(2) . .
O3 C28 C27 133.2(3) . .
O2 C28 C27 109.0(2) . .
O1 C29 O2 118.1(2) . .
O1 C29 C26 133.8(2) . .
O2 C29 C26 108.1(2) . .
C30 Cl1 C30 63.2(4) . 2
Cl1 C30 Cl1 116.8(4) . 2
Cl1 C30 H30A 108.1 . .
Cl1 C30 H30A 108.1 2 .
Cl1 C30 H30B 108.1 . .
Cl1 C30 H30B 108.1 2 .
H30A C30 H30B 107.3 . .

loop_
_geom_bond_atom_site_label_1
_geom_bond_atom_site_label_2
_geom_bond_distance
_geom_bond_site_symmetry_2
Pd1 C16 2.045(2) .
Pd1 C12 2.046(2) .
Pd1 C26 2.097(2) .
Pd1 C27 2.111(3) .
O1 C29 1.202(3) .
O2 C28 1.399(3) .
O2 C29 1.416(3) .
O3 C28 1.214(3) .
N1 C12 1.358(3) .
N1 C10 1.389(3) .
N1 C6 1.446(3) .
N2 C12 1.352(3) .
N2 C11 1.393(3) .
N2 C13 1.453(3) .
N3 C16 1.359(3) .
N3 C14 1.390(3) .
N3 C13 1.458(3) .
N4 C16 1.359(3) .
N4 C15 1.386(3) .
N4 C17 1.440(3) .
C1 C2 1.508(4) .
C1 H1A 0.9800 .
C1 H1B 0.9800 .
C1 H1C 0.9800 .
C2 C9 1.389(4) .
C2 C3 1.392(4) .
C3 C4 1.392(4) .
C3 H3 0.9500 .
C4 C6 1.395(4) .
C4 C5 1.504(4) .
C5 H5A 0.9800 .
C5 H5B 0.9800 .
C5 H5C 0.9800 .
C6 C7 1.390(4) .
C7 C9 1.389(4) .
C7 C8 1.513(4) .
C8 H8A 0.9800 .
C8 H8B 0.9800 .
C8 H8C 0.9800 .
C9 H9 0.9500 .
C10 C11 1.348(4) .
C10 H10 0.9500 .
C11 H11 0.9500 .
C13 H13A 0.9900 .
C13 H13B 0.9900 .
C14 C15 1.341(4) .
C14 H14 0.9500 .
C15 H15 0.9500 .
C17 C24 1.394(4) .
C17 C18 1.397(3) .
C18 C20 1.384(4) .
C18 C19 1.506(4) .
C19 H19A 0.9800 .
C19 H19B 0.9800 .
C19 H19C 0.9800 .
C20 C21 1.389(4) .
C20 H20 0.9500 .
C21 C23 1.392(4) .
C21 C22 1.507(4) .
C22 H22A 0.9800 .
C22 H22B 0.9800 .
C22 H22C 0.9800 .
C23 C24 1.388(4) .
C23 H23 0.9500 .
C24 C25 1.510(4) .
C25 H25A 0.9800 .
C25 H25B 0.9800 .
C25 H25C 0.9800 .
C26 C27 1.445(3) .
C26 C29 1.454(3) .
C26 H26 0.97(3) .
C27 C28 1.443(4) .
C27 H27 0.91(3) .
Cl1 C30 1.624(7) .
Cl1 C30 1.807(7) 2
C30 Cl1 1.807(7) 2
C30 H30A 0.9900 .
C30 H30B 0.9900 .

loop_
_geom_torsion_atom_site_label_1
_geom_torsion_atom_site_label_2
_geom_torsion_atom_site_label_3
_geom_torsion_atom_site_label_4
_geom_torsion
_geom_torsion_site_symmetry_1
_geom_torsion_site_symmetry_4
C9 C2 C3 C4 2.0(4) . .
C1 C2 C3 C4 -178.1(2) . .
C2 C3 C4 C6 -1.0(4) . .
C2 C3 C4 C5 178.5(2) . .
C3 C4 C6 C7 -0.8(4) . .
C5 C4 C6 C7 179.7(2) . .
C3 C4 C6 N1 175.0(2) . .
C5 C4 C6 N1 -4.5(3) . .
C12 N1 C6 C7 90.2(3) . .
C10 N1 C6 C7 -84.9(3) . .
C12 N1 C6 C4 -85.7(3) . .
C10 N1 C6 C4 99.2(3) . .
C4 C6 C7 C9 1.5(4) . .
N1 C6 C7 C9 -174.3(2) . .
C4 C6 C7 C8 -178.7(2) . .
N1 C6 C7 C8 5.6(4) . .
C6 C7 C9 C2 -0.5(4) . .
C8 C7 C9 C2 179.7(3) . .
C3 C2 C9 C7 -1.2(4) . .
C1 C2 C9 C7 178.9(2) . .
C12 N1 C10 C11 0.3(3) . .
C6 N1 C10 C11 175.9(2) . .
N1 C10 C11 N2 -0.1(3) . .
C12 N2 C11 C10 -0.2(3) . .
C13 N2 C11 C10 177.6(2) . .
C11 N2 C12 N1 0.4(3) . .
C13 N2 C12 N1 -177.4(2) . .
C11 N2 C12 Pd1 -168.17(17) . .
C13 N2 C12 Pd1 14.0(3) . .
C10 N1 C12 N2 -0.4(3) . .
C6 N1 C12 N2 -176.2(2) . .
C10 N1 C12 Pd1 167.17(18) . .
C6 N1 C12 Pd1 -8.5(3) . .
C16 Pd1 C12 N2 20.0(2) . .
C26 Pd1 C12 N2 -165.00(19) . .
C27 Pd1 C12 N2 -175.5(2) . .
C16 Pd1 C12 N1 -145.3(2) . .
C26 Pd1 C12 N1 29.7(3) . .
C27 Pd1 C12 N1 19.2(4) . .
C12 N2 C13 N3 -52.5(3) . .
C11 N2 C13 N3 130.0(2) . .
C16 N3 C13 N2 48.1(3) . .
C14 N3 C13 N2 -136.2(2) . .
C16 N3 C14 C15 -1.2(3) . .
C13 N3 C14 C15 -177.3(2) . .
N3 C14 C15 N4 0.3(3) . .
C16 N4 C15 C14 0.7(3) . .
C17 N4 C15 C14 178.4(2) . .
C15 N4 C16 N3 -1.3(3) . .
C17 N4 C16 N3 -179.0(2) . .
C15 N4 C16 Pd1 -176.75(18) . .
C17 N4 C16 Pd1 5.5(4) . .
C14 N3 C16 N4 1.5(3) . .
C13 N3 C16 N4 177.7(2) . .
C14 N3 C16 Pd1 177.35(17) . .
C13 N3 C16 Pd1 -6.5(3) . .
C12 Pd1 C16 N4 151.0(2) . .
C26 Pd1 C16 N4 -17.5(4) . .
C27 Pd1 C16 N4 -21.7(3) . .
C12 Pd1 C16 N3 -23.5(2) . .
C26 Pd1 C16 N3 168.0(2) . .
C27 Pd1 C16 N3 163.75(18) . .
C16 N4 C17 C24 -81.5(3) . .
C15 N4 C17 C24 101.1(3) . .
C16 N4 C17 C18 98.6(3) . .
C15 N4 C17 C18 -78.8(3) . .
C24 C17 C18 C20 -0.8(4) . .
N4 C17 C18 C20 179.1(2) . .
C24 C17 C18 C19 178.6(3) . .
N4 C17 C18 C19 -1.5(4) . .
C17 C18 C20 C21 -0.3(4) . .
C19 C18 C20 C21 -179.6(3) . .
C18 C20 C21 C23 1.0(4) . .
C18 C20 C21 C22 -178.6(3) . .
C20 C21 C23 C24 -0.7(4) . .
C22 C21 C23 C24 178.9(3) . .
C21 C23 C24 C17 -0.3(4) . .
C21 C23 C24 C25 -179.8(3) . .
C18 C17 C24 C23 1.1(4) . .
N4 C17 C24 C23 -178.8(2) . .
C18 C17 C24 C25 -179.5(3) . .
N4 C17 C24 C25 0.6(4) . .
C16 Pd1 C26 C27 -5.8(3) . .
C12 Pd1 C26 C27 -173.12(14) . .
C16 Pd1 C26 C29 -108.5(3) . .
C12 Pd1 C26 C29 84.25(18) . .
C27 Pd1 C26 C29 -102.6(2) . .
C29 C26 C27 C28 0.0(3) . .
Pd1 C26 C27 C28 -101.35(19) . .
C29 C26 C27 Pd1 101.37(18) . .
C16 Pd1 C27 C28 -80.11(19) . .
C12 Pd1 C27 C28 117.2(2) . .
C26 Pd1 C27 C28 102.5(2) . .
C16 Pd1 C27 C26 177.43(14) . .
C12 Pd1 C27 C26 14.8(3) . .
C29 O2 C28 O3 176.0(2) . .
C29 O2 C28 C27 -5.2(3) . .
C26 C27 C28 O3 -178.2(3) . .
Pd1 C27 C28 O3 108.9(3) . .
C26 C27 C28 O2 3.1(3) . .
Pd1 C27 C28 O2 -69.7(2) . .
C28 O2 C29 O1 -175.2(2) . .
C28 O2 C29 C26 5.1(3) . .
C27 C26 C29 O1 177.2(3) . .
Pd1 C26 C29 O1 -108.9(3) . .
C27 C26 C29 O2 -3.1(3) . .
Pd1 C26 C29 O2 70.8(2) . .
C30 Cl1 C30 Cl1 0.0 2 2
